data_7016582
loop_
_publ_author_name
'Anwar, Muhammad Usman'
'Dawe, Louise Nicole'
'Thompson, Laurence Kenneth'

_publ_section_title
;
 Approaching polymetallic 'Assemblies of Assemblies' using ligands with
 multiple functionality - novel Mn(10)M(2) (M = alkali metal) chains
 with 'ionophoric' end cavities.
;
_journal_issue 32
_journal_name_full 'Dalton transactions (Cambridge, England : 2003)'
_journal_page_first 8079
_journal_page_last 8082
_journal_paper_doi 10.1039/c1dt11067e
_journal_volume 40
_journal_year 2011
_chemical_formula_moiety '6(C11 H10 N3 O4) Cs2 Mn10 O2 4(C2 H O2) 4(C H3 O) 2(C2 H4 O) 2(H2 O)'
_chemical_formula_sum 'C80 H96 Cs2 Mn10 N18 O42'
_chemical_formula_weight 2796.92
_chemical_name_systematic
;
?
;
_space_group_IT_number 14
_symmetry_cell_setting monoclinic
_symmetry_Int_Tables_number 14
_symmetry_space_group_name_Hall '-P 2ybc'
_symmetry_space_group_name_H-M 'P 1 21/c 1'
_atom_sites_solution_hydrogens geom
_atom_sites_solution_primary direct
_atom_sites_solution_secondary difmap
_audit_creation_method SHELXL-97
_cell_angle_alpha 90.00
_cell_angle_beta 92.586(7)
_cell_angle_gamma 90.00
_cell_formula_units_Z 2
_cell_length_a 21.111(12)
_cell_length_b 17.0489(10)
_cell_length_c 17.7810(10)
_cell_measurement_reflns_used 18683
_cell_measurement_temperature 163(2)
_cell_measurement_theta_max 29.6
_cell_measurement_theta_min 1.9
_cell_volume 6393(4)
_computing_cell_refinement 'CrystalClear (Rigaku/MSC Inc., 2005)'
_computing_data_collection 'CrystalClear (Rigaku/MSC Inc., 2005)'
_computing_data_reduction 'CrystalClear (Rigaku/MSC Inc., 2005)'
_computing_molecular_graphics 'CrystalStructure3.7.0(Rigaku/MSC Inc.,2005)'
_computing_publication_material 'CrystalStructure3.7.0(Rigaku/MSC Inc.,2005)'
_computing_structure_refinement 'SHELXL-97 (Acta Cryst.2008, A64, 112-122)'
_computing_structure_solution 'SHELXS-97 (Acta Cryst.2008, A64, 112-122)'
_diffrn_ambient_temperature 163(2)
_diffrn_detector_area_resol_mean 14.63
_diffrn_measured_fraction_theta_full 0.999
_diffrn_measured_fraction_theta_max 0.999
_diffrn_measurement_device_type 'Rigaku Saturn'
_diffrn_measurement_method \w
_diffrn_radiation_monochromator 'graphite - Rigaku SHINE'
_diffrn_radiation_source 'fine-focus sealed tube'
_diffrn_radiation_type MoK\a
_diffrn_radiation_wavelength 0.71075
_diffrn_reflns_av_R_equivalents 0.0610
_diffrn_reflns_av_sigmaI/netI 0.0384
_diffrn_reflns_limit_h_max 26
_diffrn_reflns_limit_h_min -26
_diffrn_reflns_limit_k_max 21
_diffrn_reflns_limit_k_min -21
_diffrn_reflns_limit_l_max 22
_diffrn_reflns_limit_l_min -20
_diffrn_reflns_number 75464
_diffrn_reflns_theta_full 26.50
_diffrn_reflns_theta_max 26.50
_diffrn_reflns_theta_min 2.50
_exptl_absorpt_coefficient_mu 1.591
_exptl_absorpt_correction_T_max 0.941
_exptl_absorpt_correction_T_min 0.799
_exptl_absorpt_correction_type numerical
_exptl_absorpt_process_details '(T. Higashi, 2000)'
_exptl_crystal_colour 'Dark Red'
_exptl_crystal_density_diffrn 1.453
_exptl_crystal_density_method 'not measured'
_exptl_crystal_description Prism
_exptl_crystal_F_000 2796
_exptl_crystal_size_max 0.22
_exptl_crystal_size_mid 0.20
_exptl_crystal_size_min 0.07
_refine_diff_density_max 3.985
_refine_diff_density_min -2.427
_refine_diff_density_rms 0.186
_refine_ls_extinction_method none
_refine_ls_goodness_of_fit_ref 1.103
_refine_ls_hydrogen_treatment constr
_refine_ls_matrix_type full
_refine_ls_number_parameters 703
_refine_ls_number_reflns 13253
_refine_ls_number_restraints 12
_refine_ls_restrained_S_all 1.104
_refine_ls_R_factor_all 0.1010
_refine_ls_R_factor_gt 0.0940
_refine_ls_shift/su_max 0.001
_refine_ls_shift/su_mean 0.000
_refine_ls_structure_factor_coef Fsqd
_refine_ls_weighting_details 'calc w=1/[\s^2^(Fo^2^)+(0.1603P)^2^+30.9791P] where P=(Fo^2^+2Fc^2^)/3'
_refine_ls_weighting_scheme calc
_refine_ls_wR_factor_gt 0.2794
_refine_ls_wR_factor_ref 0.2867
_reflns_number_gt 11864
_reflns_number_total 13253
_reflns_threshold_expression >2sigma(I)
_cod_data_source_file c1dt11067e.txt
_cod_data_source_block MUA1097
_cod_depositor_comments
;
The following automatic conversions were performed:

'_exptl_absorpt_correction_type' value 'Numerical' changed to
'numerical' according to
/home/saulius/struct/CIF-dictionaries/cif_core.dic dictionary named
'cif_core.dic' version 2.4.1 from 2010-06-29.

Automatic conversion script
Id: cif_fix_values 1715 2011-07-08 13:25:40Z adriana 
;
_cod_database_code 7016582

loop_
_symmetry_equiv_pos_as_xyz
'x, y, z'
'-x, y+1/2, -z+1/2'
'-x, -y, -z'
'x, -y-1/2, z-1/2'

loop_
_atom_site_label
_atom_site_type_symbol
_atom_site_fract_x
_atom_site_fract_y
_atom_site_fract_z
_atom_site_U_iso_or_equiv
_atom_site_adp_type
_atom_site_occupancy
_atom_site_symmetry_multiplicity
_atom_site_calc_flag
_atom_site_refinement_flags
_atom_site_disorder_assembly
_atom_site_disorder_group
Cs1 Cs 0.33614(3) 0.50033(3) 1.04814(3) 0.0564(2) Uani 1 1 d . . .
Mn1 Mn 0.06110(5) 0.47839(6) 0.54348(6) 0.0380(3) Uani 1 1 d . . .
Mn2 Mn 0.15099(5) 0.49058(6) 0.72430(6) 0.0344(2) Uani 1 1 d . . .
Mn3 Mn 0.22678(5) 0.38493(6) 0.89273(6) 0.0358(3) Uani 1 1 d . . .
Mn4 Mn 0.18184(5) 0.57083(6) 0.92402(6) 0.0380(3) Uani 1 1 d . . .
Mn5 Mn 0.30167(5) 0.54878(6) 0.83565(6) 0.0387(3) Uani 1 1 d . . .
O1 O 0.0835(2) 0.3852(3) 0.5977(3) 0.0433(11) Uani 1 1 d . . .
O2 O 0.1814(2) 0.3907(3) 0.7924(3) 0.0407(11) Uani 1 1 d . . .
O3 O 0.2682(2) 0.3563(3) 0.9871(3) 0.0424(11) Uani 1 1 d . . .
O4 O 0.2991(3) 0.3575(3) 1.1322(3) 0.0495(12) Uani 1 1 d . . .
O5 O 0.0305(2) 0.5496(3) 0.6339(3) 0.0437(11) Uani 1 1 d . . .
O6 O 0.1308(2) 0.5557(3) 0.8274(3) 0.0364(10) Uani 1 1 d . . .
O7 O 0.2236(3) 0.6094(3) 1.0165(3) 0.0484(12) Uani 1 1 d . . .
O8 O 0.2954(4) 0.6350(6) 1.1382(5) 0.112(3) Uani 1 1 d U . .
O9 O 0.1439(2) 0.5212(3) 0.5410(3) 0.0449(11) Uani 1 1 d . . .
O10 O 0.2447(2) 0.5337(3) 0.7349(3) 0.0401(10) Uani 1 1 d . . .
O11 O 0.3757(3) 0.5798(5) 0.9077(3) 0.0687(18) Uani 1 1 d . . .
O12 O 0.4594(3) 0.5840(5) 1.0198(4) 0.083(2) Uani 1 1 d . . .
O13 O 0.2438(2) 0.4929(3) 0.9004(3) 0.0408(11) Uani 1 1 d . . .
O14 O 0.1359(3) 0.3809(3) 0.9419(4) 0.0539(14) Uani 1 1 d . . .
O15 O 0.1198(3) 0.5009(3) 0.9844(4) 0.0578(16) Uani 1 1 d . . .
O16 O 0.2488(2) 0.6391(3) 0.8588(3) 0.0422(11) Uani 1 1 d . . .
O17 O 0.3574(4) 0.4680(5) 0.8058(5) 0.084(2) Uani 1 1 d . . .
O18 O 0.3133(4) 0.3561(6) 0.8314(5) 0.090(2) Uani 1 1 d . . .
O19 O -0.0272(2) 0.4443(3) 0.5280(3) 0.0417(11) Uani 1 1 d . . .
O20 O 0.0785(3) 0.4009(3) 0.4361(3) 0.0505(13) Uani 1 1 d . . .
O21 O 0.0916(9) 0.5258(14) 0.2220(12) 0.133(9) Uani 0.58(2) 1 d P A 1
O22 O 0.0113(9) 0.5983(13) 0.1885(12) 0.098(9) Uani 0.42(2) 1 d P A 2
N1 N 0.1156(3) 0.3860(3) 0.6646(3) 0.0375(12) Uani 1 1 d . . .
N2 N 0.1809(3) 0.2560(3) 0.7981(3) 0.0400(12) Uani 1 1 d . . .
N3 N 0.2099(3) 0.2723(3) 0.8697(3) 0.0389(12) Uani 1 1 d . . .
N4 N 0.0631(2) 0.5542(3) 0.7008(3) 0.0365(12) Uani 1 1 d . . .
N5 N 0.0729(3) 0.6599(4) 0.8684(3) 0.0443(13) Uani 1 1 d . . .
N6 N 0.1169(3) 0.6545(3) 0.9298(3) 0.0398(12) Uani 1 1 d . . .
N7 N 0.1790(3) 0.5266(3) 0.6072(3) 0.0386(12) Uani 1 1 d . . .
N8 N 0.3209(3) 0.6090(5) 0.6800(4) 0.0595(19) Uani 1 1 d . . .
N9 N 0.3484(3) 0.6098(5) 0.7545(4) 0.0593(19) Uani 1 1 d . . .
C1 C 0.1204(4) 0.2434(4) 0.6484(4) 0.0428(15) Uani 1 1 d . . .
H1A H 0.0759 0.2415 0.6306 0.051 Uiso 1 1 calc R . .
H1B H 0.1297 0.1989 0.6820 0.051 Uiso 1 1 calc R . .
H1C H 0.1476 0.2408 0.6053 0.051 Uiso 1 1 calc R . .
C2 C 0.1328(3) 0.3183(4) 0.6903(4) 0.0347(13) Uani 1 1 d . . .
C3 C 0.1668(3) 0.3211(4) 0.7634(4) 0.0381(14) Uani 1 1 d . . .
C4 C 0.2202(4) 0.2126(4) 0.9136(4) 0.0437(16) Uani 1 1 d . . .
H4 H 0.2099 0.1620 0.8941 0.052 Uiso 1 1 calc R . .
C5 C 0.2461(3) 0.2173(4) 0.9896(4) 0.0423(15) Uani 1 1 d . . .
C6 C 0.2468(4) 0.1473(4) 1.0319(4) 0.0477(17) Uani 1 1 d . . .
H6 H 0.2328 0.0997 1.0090 0.057 Uiso 1 1 calc R . .
C7 C 0.2676(4) 0.1478(5) 1.1057(5) 0.0518(19) Uani 1 1 d . . .
H7 H 0.2704 0.1001 1.1332 0.062 Uiso 1 1 calc R . .
C8 C 0.2844(3) 0.2176(5) 1.1403(4) 0.0452(16) Uani 1 1 d . . .
H8 H 0.2965 0.2180 1.1924 0.054 Uiso 1 1 calc R . .
C9 C 0.2839(3) 0.2862(4) 1.1008(4) 0.0405(15) Uani 1 1 d . . .
C10 C 0.2657(3) 0.2894(4) 1.0226(4) 0.0374(14) Uani 1 1 d . . .
C11 C 0.3117(5) 0.3583(6) 1.2123(5) 0.063(2) Uani 1 1 d . . .
H11A H 0.3475 0.3235 1.2253 0.076 Uiso 1 1 calc R . .
H11B H 0.2741 0.3402 1.2376 0.076 Uiso 1 1 calc R . .
H11C H 0.3221 0.4118 1.2288 0.076 Uiso 1 1 calc R . .
C12 C -0.0102(4) 0.6593(6) 0.7340(5) 0.063(2) Uani 1 1 d . . .
H12A H -0.0030 0.6911 0.6893 0.076 Uiso 1 1 calc R . .
H12B H -0.0143 0.6938 0.7776 0.076 Uiso 1 1 calc R . .
H12C H -0.0492 0.6288 0.7258 0.076 Uiso 1 1 calc R . .
C13 C 0.0446(3) 0.6048(4) 0.7482(4) 0.0403(15) Uani 1 1 d . . .
C14 C 0.0839(3) 0.6067(4) 0.8194(4) 0.0392(14) Uani 1 1 d . . .
C15 C 0.1087(4) 0.7027(4) 0.9848(4) 0.0484(17) Uani 1 1 d . . .
H15 H 0.0732 0.7369 0.9803 0.058 Uiso 1 1 calc R . .
C16 C 0.1485(4) 0.7088(4) 1.0514(4) 0.0464(16) Uani 1 1 d . . .
C17 C 0.1318(4) 0.7652(5) 1.1056(5) 0.058(2) Uani 1 1 d . . .
H17 H 0.0948 0.7962 1.0968 0.070 Uiso 1 1 calc R . .
C18 C 0.1685(5) 0.7755(6) 1.1710(6) 0.068(2) Uani 1 1 d . . .
H18 H 0.1559 0.8117 1.2082 0.082 Uiso 1 1 calc R . .
C19 C 0.2236(5) 0.7328(6) 1.1819(5) 0.068(3) Uani 1 1 d . . .
H19 H 0.2497 0.7410 1.2262 0.082 Uiso 1 1 calc R . .
C20 C 0.2416(5) 0.6784(7) 1.1292(6) 0.075(3) Uani 1 1 d U . .
C21 C 0.2040(4) 0.6641(4) 1.0628(4) 0.0471(17) Uani 1 1 d . . .
C22 C 0.3371(9) 0.6496(12) 1.2047(10) 0.157(7) Uani 1 1 d U . .
H22A H 0.3137 0.6403 1.2502 0.188 Uiso 1 1 calc R . .
H22B H 0.3518 0.7041 1.2042 0.188 Uiso 1 1 calc R . .
H22C H 0.3736 0.6142 1.2042 0.188 Uiso 1 1 calc R . .
C23 C 0.2547(4) 0.6020(7) 0.5334(5) 0.068(3) Uani 1 1 d . . .
H23A H 0.2918 0.5738 0.5161 0.081 Uiso 1 1 calc R . .
H23B H 0.2662 0.6567 0.5440 0.081 Uiso 1 1 calc R . .
H23C H 0.2206 0.6003 0.4942 0.081 Uiso 1 1 calc R . .
C24 C 0.2325(3) 0.5641(5) 0.6038(4) 0.0444(16) Uani 1 1 d . . .
C25 C 0.2679(3) 0.5685(5) 0.6776(4) 0.0423(15) Uani 1 1 d . . .
C26 C 0.4017(4) 0.6473(8) 0.7611(5) 0.074(3) Uani 1 1 d . . .
H26 H 0.4151 0.6740 0.7177 0.089 Uiso 1 1 calc R . .
C27 C 0.4425(4) 0.6524(8) 0.8275(6) 0.078(3) Uani 1 1 d . . .
C28 C 0.5004(5) 0.6920(10) 0.8204(6) 0.104(5) Uani 1 1 d . . .
H28 H 0.5104 0.7140 0.7733 0.125 Uiso 1 1 calc R . .
C29 C 0.5429(5) 0.6991(9) 0.8816(7) 0.093(4) Uani 1 1 d . . .
H29 H 0.5806 0.7288 0.8771 0.112 Uiso 1 1 calc R . .
C30 C 0.5310(4) 0.6632(8) 0.9491(7) 0.081(3) Uani 1 1 d . . .
H30 H 0.5611 0.6669 0.9903 0.098 Uiso 1 1 calc R . .
C31 C 0.4756(4) 0.6223(7) 0.9570(5) 0.067(3) Uani 1 1 d . . .
C32 C 0.4285(4) 0.6185(6) 0.8960(6) 0.064(2) Uani 1 1 d . . .
C33 C 0.5061(6) 0.5898(9) 1.0817(7) 0.101(4) Uani 1 1 d . . .
H33A H 0.5123 0.6450 1.0955 0.121 Uiso 1 1 calc R . .
H33B H 0.5464 0.5675 1.0665 0.121 Uiso 1 1 calc R . .
H33C H 0.4913 0.5607 1.1251 0.121 Uiso 1 1 calc R . .
C34 C 0.1069(4) 0.4295(4) 0.9796(5) 0.0473(17) Uani 1 1 d . . .
C35 C 0.0491(5) 0.4018(6) 1.0221(7) 0.074(3) Uani 1 1 d . . .
H35A H 0.0400 0.3468 1.0096 0.089 Uiso 1 1 calc R . .
H35B H 0.0122 0.4342 1.0073 0.089 Uiso 1 1 calc R . .
H35C H 0.0582 0.4067 1.0764 0.089 Uiso 1 1 calc R . .
C36 C 0.2728(4) 0.7108(5) 0.8813(6) 0.061(2) Uani 1 1 d . . .
H36A H 0.2833 0.7097 0.9355 0.073 Uiso 1 1 calc R . .
H36B H 0.2410 0.7516 0.8703 0.073 Uiso 1 1 calc R . .
H36C H 0.3111 0.7222 0.8541 0.073 Uiso 1 1 calc R . .
C37 C 0.3560(4) 0.3898(6) 0.8058(5) 0.057(2) Uani 1 1 d . . .
C38 C 0.4076(5) 0.3580(9) 0.7650(6) 0.083(3) Uani 1 1 d . . .
H38A H 0.4082 0.3007 0.7703 0.100 Uiso 1 1 calc R . .
H38B H 0.4478 0.3797 0.7853 0.100 Uiso 1 1 calc R . .
H38C H 0.4018 0.3718 0.7116 0.100 Uiso 1 1 calc R . .
C39 C -0.0617(4) 0.4052(5) 0.5833(5) 0.056(2) Uani 1 1 d . . .
H39A H -0.0646 0.4389 0.6276 0.068 Uiso 1 1 calc R . .
H39B H -0.0399 0.3563 0.5977 0.068 Uiso 1 1 calc R . .
H39C H -0.1044 0.3931 0.5627 0.068 Uiso 1 1 calc R . .
C40 C 0.0720(4) 0.3147(6) 0.4480(5) 0.061(2) Uani 1 1 d . . .
H40A H 0.1006 0.2981 0.4899 0.073 Uiso 1 1 calc R . .
H40B H 0.0829 0.2868 0.4021 0.073 Uiso 1 1 calc R . .
H40C H 0.0281 0.3025 0.4596 0.073 Uiso 1 1 calc R . .

loop_
_atom_site_aniso_label
_atom_site_aniso_U_11
_atom_site_aniso_U_22
_atom_site_aniso_U_33
_atom_site_aniso_U_23
_atom_site_aniso_U_13
_atom_site_aniso_U_12
Cs1 0.0678(4) 0.0436(3) 0.0560(4) 0.0034(2) -0.0170(3) -0.0047(2)
Mn1 0.0341(5) 0.0358(5) 0.0428(6) -0.0002(4) -0.0110(4) 0.0019(4)
Mn2 0.0341(5) 0.0289(5) 0.0394(6) -0.0001(4) -0.0066(4) 0.0004(4)
Mn3 0.0406(5) 0.0288(5) 0.0374(5) 0.0017(4) -0.0060(4) 0.0007(4)
Mn4 0.0439(6) 0.0318(5) 0.0380(5) -0.0020(4) -0.0018(4) -0.0025(4)
Mn5 0.0323(5) 0.0429(6) 0.0404(6) 0.0016(4) -0.0056(4) 0.0006(4)
O1 0.046(3) 0.039(3) 0.044(3) -0.002(2) -0.017(2) 0.001(2)
O2 0.052(3) 0.026(2) 0.044(3) 0.0034(18) -0.010(2) -0.0018(19)
O3 0.053(3) 0.034(2) 0.040(3) 0.0041(19) -0.008(2) -0.002(2)
O4 0.060(3) 0.047(3) 0.040(3) 0.001(2) -0.009(2) -0.003(2)
O5 0.036(2) 0.052(3) 0.042(3) -0.003(2) -0.013(2) 0.007(2)
O6 0.036(2) 0.035(2) 0.037(2) -0.0012(18) -0.0051(18) 0.0009(18)
O7 0.054(3) 0.047(3) 0.044(3) -0.010(2) -0.001(2) 0.007(2)
O8 0.098(6) 0.141(7) 0.092(5) -0.071(5) -0.048(4) 0.060(5)
O9 0.037(2) 0.057(3) 0.040(3) 0.002(2) -0.009(2) -0.003(2)
O10 0.030(2) 0.046(3) 0.043(3) -0.003(2) -0.0064(19) -0.0041(19)
O11 0.042(3) 0.110(6) 0.053(3) 0.011(3) -0.010(3) -0.007(3)
O12 0.063(4) 0.118(6) 0.065(4) 0.008(4) -0.024(3) 0.001(4)
O13 0.045(3) 0.034(2) 0.042(3) 0.0038(19) -0.008(2) -0.0035(19)
O14 0.045(3) 0.038(3) 0.078(4) -0.005(3) 0.006(3) 0.000(2)
O15 0.078(4) 0.034(3) 0.064(4) 0.003(2) 0.028(3) 0.001(2)
O16 0.038(2) 0.036(2) 0.053(3) -0.003(2) -0.001(2) -0.0025(19)
O17 0.067(4) 0.062(4) 0.123(7) 0.002(4) -0.001(4) 0.001(3)
O18 0.077(5) 0.105(6) 0.090(5) -0.005(5) 0.028(4) -0.010(5)
O19 0.037(2) 0.042(3) 0.045(3) 0.003(2) -0.009(2) 0.001(2)
O20 0.046(3) 0.056(3) 0.048(3) -0.007(2) -0.009(2) 0.007(2)
O21 0.112(14) 0.163(18) 0.130(16) 0.021(13) 0.075(12) 0.035(13)
O22 0.076(12) 0.112(17) 0.105(16) 0.062(13) -0.016(10) -0.024(11)
N1 0.039(3) 0.033(3) 0.040(3) -0.001(2) -0.009(2) -0.002(2)
N2 0.049(3) 0.034(3) 0.036(3) -0.005(2) -0.005(2) 0.002(2)
N3 0.045(3) 0.032(3) 0.039(3) 0.002(2) -0.008(2) 0.005(2)
N4 0.028(2) 0.040(3) 0.041(3) -0.002(2) -0.007(2) -0.002(2)
N5 0.047(3) 0.042(3) 0.044(3) 0.000(3) -0.006(3) 0.004(3)
N6 0.045(3) 0.035(3) 0.040(3) -0.001(2) 0.001(2) -0.002(2)
N7 0.031(3) 0.040(3) 0.045(3) -0.001(2) -0.009(2) 0.002(2)
N8 0.038(3) 0.096(6) 0.043(3) 0.006(4) -0.006(3) -0.022(3)
N9 0.035(3) 0.100(6) 0.043(4) -0.005(4) -0.003(3) -0.014(3)
C1 0.048(4) 0.038(4) 0.041(4) -0.003(3) -0.006(3) -0.002(3)
C2 0.037(3) 0.026(3) 0.041(3) -0.003(2) 0.000(3) 0.000(2)
C3 0.045(4) 0.028(3) 0.041(3) 0.001(3) -0.001(3) 0.000(3)
C4 0.060(4) 0.030(3) 0.041(4) 0.000(3) -0.001(3) -0.003(3)
C5 0.047(4) 0.035(3) 0.045(4) 0.001(3) -0.005(3) 0.002(3)
C6 0.053(4) 0.037(4) 0.052(4) 0.008(3) -0.009(3) 0.001(3)
C7 0.055(4) 0.047(4) 0.052(4) 0.015(3) -0.012(4) 0.000(3)
C8 0.042(4) 0.050(4) 0.042(4) 0.010(3) -0.008(3) 0.001(3)
C9 0.033(3) 0.043(4) 0.045(4) 0.004(3) -0.004(3) -0.003(3)
C10 0.035(3) 0.034(3) 0.043(4) 0.004(3) -0.005(3) 0.003(3)
C11 0.086(7) 0.058(5) 0.044(4) -0.003(4) -0.006(4) -0.003(5)
C12 0.060(5) 0.070(6) 0.059(5) -0.010(4) -0.009(4) 0.026(4)
C13 0.036(3) 0.042(4) 0.042(4) 0.000(3) -0.004(3) 0.004(3)
C14 0.035(3) 0.041(4) 0.042(4) -0.003(3) 0.001(3) -0.003(3)
C15 0.052(4) 0.038(4) 0.055(4) -0.010(3) 0.001(3) 0.000(3)
C16 0.054(4) 0.038(4) 0.047(4) -0.007(3) 0.004(3) 0.001(3)
C17 0.059(5) 0.052(5) 0.063(5) -0.021(4) -0.001(4) 0.004(4)
C18 0.071(6) 0.057(5) 0.075(6) -0.025(5) 0.000(5) 0.004(4)
C19 0.072(6) 0.074(6) 0.057(5) -0.030(5) -0.013(4) 0.012(5)
C20 0.072(6) 0.085(7) 0.066(5) -0.036(5) -0.020(5) 0.022(5)
C21 0.059(4) 0.038(4) 0.043(4) -0.006(3) 0.002(3) -0.004(3)
C22 0.141(12) 0.179(14) 0.144(12) -0.092(11) -0.063(10) 0.063(11)
C23 0.049(5) 0.107(8) 0.046(4) 0.008(5) -0.003(4) -0.025(5)
C24 0.037(3) 0.054(4) 0.042(4) 0.000(3) -0.004(3) -0.003(3)
C25 0.037(3) 0.051(4) 0.038(4) -0.006(3) -0.004(3) -0.004(3)
C26 0.040(4) 0.137(10) 0.047(5) 0.002(5) 0.001(4) -0.037(5)
C27 0.043(4) 0.134(10) 0.058(5) -0.008(6) 0.001(4) -0.032(6)
C28 0.060(6) 0.190(16) 0.062(6) -0.010(8) -0.003(5) -0.052(8)
C29 0.047(5) 0.149(12) 0.083(8) -0.017(8) -0.002(5) -0.039(7)
C30 0.041(5) 0.119(10) 0.083(7) -0.015(7) -0.017(5) -0.007(5)
C31 0.050(5) 0.099(8) 0.050(5) -0.007(5) -0.008(4) 0.001(5)
C32 0.035(4) 0.089(7) 0.068(6) -0.005(5) -0.007(4) -0.007(4)
C33 0.100(9) 0.127(11) 0.072(7) -0.004(7) -0.047(7) 0.004(8)
C34 0.049(4) 0.037(4) 0.056(4) 0.010(3) 0.004(3) 0.002(3)
C35 0.070(6) 0.046(5) 0.110(8) 0.016(5) 0.036(6) 0.005(4)
C36 0.062(5) 0.033(4) 0.088(6) -0.008(4) 0.011(5) -0.008(3)
C37 0.051(4) 0.079(6) 0.041(4) -0.010(4) -0.010(3) -0.013(4)
C38 0.045(5) 0.130(11) 0.074(7) -0.009(7) -0.002(5) -0.008(6)
C39 0.043(4) 0.056(5) 0.068(5) 0.017(4) -0.010(4) -0.008(3)
C40 0.061(5) 0.066(5) 0.054(5) -0.012(4) -0.013(4) 0.013(4)

loop_
_atom_type_symbol
_atom_type_description
_atom_type_scat_dispersion_real
_atom_type_scat_dispersion_imag
_atom_type_scat_source
C C 0.0033 0.0016 'International Tables Vol C Tables 4.2.6.8 and 6.1.1.4'
H H 0.0000 0.0000 'International Tables Vol C Tables 4.2.6.8 and 6.1.1.4'
Cs Cs -0.3680 2.1192 'International Tables Vol C Tables 4.2.6.8 and 6.1.1.4'
Mn Mn 0.3368 0.7283 'International Tables Vol C Tables 4.2.6.8 and 6.1.1.4'
N N 0.0061 0.0033 'International Tables Vol C Tables 4.2.6.8 and 6.1.1.4'
O O 0.0106 0.0060 'International Tables Vol C Tables 4.2.6.8 and 6.1.1.4'

loop_
_geom_angle_atom_site_label_1
_geom_angle_atom_site_label_2
_geom_angle_atom_site_label_3
_geom_angle
_geom_angle_site_symmetry_1
_geom_angle_site_symmetry_3
O8 Cs1 O4 105.9(3) . .
O8 Cs1 O11 101.5(3) . .
O4 Cs1 O11 151.40(19) . .
O8 Cs1 O3 133.0(2) . .
O4 Cs1 O3 52.04(13) . .
O11 Cs1 O3 102.37(17) . .
O8 Cs1 O12 89.8(3) . .
O4 Cs1 O12 135.66(18) . .
O11 Cs1 O12 51.24(17) . .
O3 Cs1 O12 136.10(19) . .
O8 Cs1 O7 51.83(17) . .
O4 Cs1 O7 111.76(16) . .
O11 Cs1 O7 79.29(17) . .
O3 Cs1 O7 94.34(14) . .
O12 Cs1 O7 110.49(19) . .
O8 Cs1 O13 107.14(17) . .
O4 Cs1 O13 102.43(13) . .
O11 Cs1 O13 61.04(15) . .
O3 Cs1 O13 53.95(12) . .
O12 Cs1 O13 112.19(16) . .
O7 Cs1 O13 55.40(13) . .
O8 Cs1 C22 20.9(3) . .
O4 Cs1 C22 100.0(4) . .
O11 Cs1 C22 108.5(4) . .
O3 Cs1 C22 143.2(4) . .
O12 Cs1 C22 80.2(4) . .
O7 Cs1 C22 72.7(3) . .
O13 Cs1 C22 127.9(3) . .
O8 Cs1 C11 91.5(3) . .
O4 Cs1 C11 19.52(17) . .
O11 Cs1 C11 166.1(2) . .
O3 Cs1 C11 71.53(16) . .
O12 Cs1 C11 124.6(2) . .
O7 Cs1 C11 113.2(2) . .
O13 Cs1 C11 120.02(17) . .
C22 Cs1 C11 82.0(4) . .
O8 Cs1 Mn5 108.35(19) . .
O4 Cs1 Mn5 128.08(10) . .
O11 Cs1 Mn5 31.07(12) . .
O3 Cs1 Mn5 76.09(9) . .
O12 Cs1 Mn5 82.14(13) . .
O7 Cs1 Mn5 65.32(10) . .
O13 Cs1 Mn5 30.05(9) . .
C22 Cs1 Mn5 124.5(3) . .
C11 Cs1 Mn5 147.41(14) . .
O8 Cs1 C10 131.3(3) . .
O4 Cs1 C10 36.85(14) . .
O11 Cs1 C10 116.01(18) . .
O3 Cs1 C10 15.99(13) . .
O12 Cs1 C10 137.6(2) . .
O7 Cs1 C10 104.49(14) . .
O13 Cs1 C10 69.76(13) . .
C22 Cs1 C10 134.1(4) . .
C11 Cs1 C10 56.34(17) . .
Mn5 Cs1 C10 91.66(10) . .
O8 Cs1 C33 84.3(3) . .
O4 Cs1 C33 120.1(2) . .
O11 Cs1 C33 70.3(2) . .
O3 Cs1 C33 142.0(3) . .
O12 Cs1 C33 19.1(2) . .
O7 Cs1 C33 119.4(3) . .
O13 Cs1 C33 131.3(2) . .
C22 Cs1 C33 69.6(4) . .
C11 Cs1 C33 106.4(2) . .
Mn5 Cs1 C33 101.21(19) . .
C10 Cs1 C33 135.8(2) . .
O9 Mn1 O1 97.2(2) . .
O9 Mn1 O19 92.1(2) . 3_566
O1 Mn1 O19 166.0(2) . 3_566
O9 Mn1 O19 169.3(2) . .
O1 Mn1 O19 92.1(2) . .
O19 Mn1 O19 77.9(2) 3_566 .
O9 Mn1 O5 96.3(2) . .
O1 Mn1 O5 99.7(2) . .
O19 Mn1 O5 89.6(2) 3_566 .
O19 Mn1 O5 87.5(2) . .
O9 Mn1 O20 91.1(2) . .
O1 Mn1 O20 84.2(2) . .
O19 Mn1 O20 85.2(2) 3_566 .
O19 Mn1 O20 84.4(2) . .
O5 Mn1 O20 171.16(18) . .
O9 Mn1 Mn1 131.09(17) . 3_566
O1 Mn1 Mn1 130.14(16) . 3_566
O19 Mn1 Mn1 39.13(14) 3_566 3_566
O19 Mn1 Mn1 38.74(14) . 3_566
O5 Mn1 Mn1 88.11(13) . 3_566
O20 Mn1 Mn1 83.34(13) . 3_566
O10 Mn2 O2 88.32(19) . .
O10 Mn2 N4 129.2(2) . .
O2 Mn2 N4 136.7(2) . .
O10 Mn2 N1 128.7(2) . .
O2 Mn2 N1 73.56(19) . .
N4 Mn2 N1 92.5(2) . .
O10 Mn2 O6 88.02(18) . .
O2 Mn2 O6 89.68(18) . .
N4 Mn2 O6 73.33(19) . .
N1 Mn2 O6 137.7(2) . .
O10 Mn2 N7 72.92(19) . .
O2 Mn2 N7 129.8(2) . .
N4 Mn2 N7 86.8(2) . .
N1 Mn2 N7 82.7(2) . .
O6 Mn2 N7 134.0(2) . .
O13 Mn3 O3 96.2(2) . .
O13 Mn3 O2 95.7(2) . .
O3 Mn3 O2 168.1(2) . .
O13 Mn3 N3 172.3(2) . .
O3 Mn3 N3 90.3(2) . .
O2 Mn3 N3 77.8(2) . .
O13 Mn3 O14 100.0(2) . .
O3 Mn3 O14 90.9(2) . .
O2 Mn3 O14 87.9(2) . .
N3 Mn3 O14 84.1(2) . .
O13 Mn3 O18 95.4(3) . .
O3 Mn3 O18 91.2(3) . .
O2 Mn3 O18 86.8(3) . .
N3 Mn3 O18 80.2(3) . .
O14 Mn3 O18 164.2(3) . .
O13 Mn3 Cs1 51.02(15) . .
O3 Mn3 Cs1 45.67(14) . .
O2 Mn3 Cs1 145.92(13) . .
N3 Mn3 Cs1 134.65(16) . .
O14 Mn3 Cs1 103.36(17) . .
O18 Mn3 Cs1 89.2(2) . .
O13 Mn4 O7 97.5(2) . .
O13 Mn4 N6 170.3(2) . .
O7 Mn4 N6 90.1(2) . .
O13 Mn4 O6 93.9(2) . .
O7 Mn4 O6 167.1(2) . .
N6 Mn4 O6 77.9(2) . .
O13 Mn4 O15 99.5(2) . .
O7 Mn4 O15 91.7(3) . .
N6 Mn4 O15 86.2(2) . .
O6 Mn4 O15 92.4(2) . .
O13 Mn4 O16 77.9(2) . .
O7 Mn4 O16 89.4(2) . .
N6 Mn4 O16 96.2(2) . .
O6 Mn4 O16 87.10(19) . .
O15 Mn4 O16 177.3(2) . .
O13 Mn4 Mn5 38.50(15) . .
O7 Mn4 Mn5 96.97(17) . .
N6 Mn4 Mn5 134.73(18) . .
O6 Mn4 Mn5 88.20(14) . .
O15 Mn4 Mn5 137.80(16) . .
O16 Mn4 Mn5 39.58(13) . .
O13 Mn4 Cs1 51.23(15) . .
O7 Mn4 Cs1 46.67(16) . .
N6 Mn4 Cs1 136.75(17) . .
O6 Mn4 Cs1 145.13(14) . .
O15 Mn4 Cs1 93.3(2) . .
O16 Mn4 Cs1 85.64(14) . .
Mn5 Mn4 Cs1 65.08(4) . .
O17 Mn5 O16 173.9(3) . .
O17 Mn5 O13 102.8(3) . .
O16 Mn5 O13 83.3(2) . .
O17 Mn5 O11 84.1(3) . .
O16 Mn5 O11 95.3(3) . .
O13 Mn5 O11 103.7(2) . .
O17 Mn5 N9 81.3(4) . .
O16 Mn5 N9 92.6(3) . .
O13 Mn5 N9 169.7(2) . .
O11 Mn5 N9 86.1(3) . .
O17 Mn5 O10 90.6(3) . .
O16 Mn5 O10 88.1(2) . .
O13 Mn5 O10 95.3(2) . .
O11 Mn5 O10 161.0(2) . .
N9 Mn5 O10 75.1(2) . .
O17 Mn5 Mn4 140.2(3) . .
O16 Mn5 Mn4 45.83(15) . .
O13 Mn5 Mn4 37.60(15) . .
O11 Mn5 Mn4 105.79(19) . .
N9 Mn5 Mn4 136.8(2) . .
O10 Mn5 Mn4 89.91(14) . .
O17 Mn5 Cs1 91.5(3) . .
O16 Mn5 Cs1 92.66(16) . .
O13 Mn5 Cs1 54.80(15) . .
O11 Mn5 Cs1 49.02(19) . .
N9 Mn5 Cs1 135.14(18) . .
O10 Mn5 Cs1 149.64(14) . .
Mn4 Mn5 Cs1 69.60(4) . .
N1 O1 Mn1 122.9(4) . .
C3 O2 Mn3 113.5(4) . .
C3 O2 Mn2 115.4(4) . .
Mn3 O2 Mn2 131.1(2) . .
C10 O3 Mn3 128.2(4) . .
C10 O3 Cs1 124.4(4) . .
Mn3 O3 Cs1 107.30(19) . .
C9 O4 C11 116.3(6) . .
C9 O4 Cs1 125.6(4) . .
C11 O4 Cs1 116.6(5) . .
N4 O5 Mn1 122.5(4) . .
C14 O6 Mn4 112.3(4) . .
C14 O6 Mn2 114.5(4) . .
Mn4 O6 Mn2 131.5(2) . .
C21 O7 Mn4 128.4(5) . .
C21 O7 Cs1 125.3(5) . .
Mn4 O7 Cs1 105.7(2) . .
C20 O8 C22 118.2(9) . .
C20 O8 Cs1 128.4(5) . .
C22 O8 Cs1 113.1(8) . .
N7 O9 Mn1 118.1(4) . .
C25 O10 Mn2 118.3(4) . .
C25 O10 Mn5 112.9(4) . .
Mn2 O10 Mn5 127.5(2) . .
C32 O11 Mn5 131.0(6) . .
C32 O11 Cs1 128.9(5) . .
Mn5 O11 Cs1 99.9(2) . .
C31 O12 C33 114.0(9) . .
C31 O12 Cs1 128.1(5) . .
C33 O12 Cs1 117.8(8) . .
Mn3 O13 Mn4 124.3(3) . .
Mn3 O13 Mn5 123.7(3) . .
Mn4 O13 Mn5 103.9(2) . .
Mn3 O13 Cs1 101.84(19) . .
Mn4 O13 Cs1 100.8(2) . .
Mn5 O13 Cs1 95.15(18) . .
C34 O14 Mn3 132.0(5) . .
C34 O15 Mn4 131.1(5) . .
C36 O16 Mn5 123.7(5) . .
C36 O16 Mn4 123.6(5) . .
Mn5 O16 Mn4 94.6(2) . .
C37 O17 Mn5 135.2(7) . .
C37 O18 Mn3 137.8(8) . .
C39 O19 Mn1 126.0(5) . 3_566
C39 O19 Mn1 123.9(4) . .
Mn1 O19 Mn1 102.1(2) 3_566 .
C40 O20 Mn1 114.7(5) . .
C2 N1 O1 115.4(5) . .
C2 N1 Mn2 118.2(4) . .
O1 N1 Mn2 125.8(4) . .
C3 N2 N3 109.9(5) . .
C4 N3 N2 116.2(6) . .
C4 N3 Mn3 127.6(5) . .
N2 N3 Mn3 116.2(4) . .
C13 N4 O5 117.6(5) . .
C13 N4 Mn2 119.5(4) . .
O5 N4 Mn2 122.5(4) . .
C14 N5 N6 110.3(6) . .
C15 N6 N5 116.1(6) . .
C15 N6 Mn4 127.7(5) . .
N5 N6 Mn4 116.2(4) . .
C24 N7 O9 115.6(6) . .
C24 N7 Mn2 115.9(5) . .
O9 N7 Mn2 128.1(4) . .
C25 N8 N9 110.2(6) . .
C26 N9 N8 113.9(7) . .
C26 N9 Mn5 128.7(6) . .
N8 N9 Mn5 117.3(5) . .
C2 C1 H1A 109.5 . .
C2 C1 H1B 109.5 . .
H1A C1 H1B 109.5 . .
C2 C1 H1C 109.5 . .
H1A C1 H1C 109.5 . .
H1B C1 H1C 109.5 . .
N1 C2 C3 114.0(6) . .
N1 C2 C1 123.3(6) . .
C3 C2 C1 122.7(6) . .
N2 C3 O2 122.4(6) . .
N2 C3 C2 119.3(6) . .
O2 C3 C2 118.3(6) . .
N3 C4 C5 124.6(6) . .
N3 C4 H4 117.7 . .
C5 C4 H4 117.7 . .
C6 C5 C10 121.1(7) . .
C6 C5 C4 116.7(7) . .
C10 C5 C4 122.1(6) . .
C7 C6 C5 120.2(7) . .
C7 C6 H6 119.9 . .
C5 C6 H6 119.9 . .
C6 C7 C8 120.0(7) . .
C6 C7 H7 120.0 . .
C8 C7 H7 120.0 . .
C9 C8 C7 120.9(7) . .
C9 C8 H8 119.5 . .
C7 C8 H8 119.5 . .
C8 C9 O4 123.7(7) . .
C8 C9 C10 122.0(7) . .
O4 C9 C10 114.3(6) . .
O3 C10 C5 125.1(6) . .
O3 C10 C9 119.3(6) . .
C5 C10 C9 115.6(6) . .
C5 C10 Cs1 161.6(5) . .
C9 C10 Cs1 80.6(4) . .
O4 C11 H11A 109.5 . .
Cs1 C11 H11A 115.5 . .
O4 C11 H11B 109.5 . .
Cs1 C11 H11B 133.3 . .
H11A C11 H11B 109.5 . .
O4 C11 H11C 109.5 . .
Cs1 C11 H11C 66.7 . .
H11A C11 H11C 109.5 . .
H11B C11 H11C 109.5 . .
C13 C12 H12A 109.5 . .
C13 C12 H12B 109.5 . .
H12A C12 H12B 109.5 . .
C13 C12 H12C 109.5 . .
H12A C12 H12C 109.5 . .
H12B C12 H12C 109.5 . .
N4 C13 C14 113.7(6) . .
N4 C13 C12 124.3(7) . .
C14 C13 C12 122.0(7) . .
N5 C14 O6 123.4(6) . .
N5 C14 C13 118.8(6) . .
O6 C14 C13 117.8(6) . .
N6 C15 C16 125.5(7) . .
N6 C15 H15 117.3 . .
C16 C15 H15 117.3 . .
C21 C16 C17 120.2(7) . .
C21 C16 C15 122.5(7) . .
C17 C16 C15 117.3(7) . .
C18 C17 C16 120.8(8) . .
C18 C17 H17 119.6 . .
C16 C17 H17 119.6 . .
C17 C18 C19 119.3(8) . .
C17 C18 H18 120.4 . .
C19 C18 H18 120.4 . .
C18 C19 C20 121.0(9) . .
C18 C19 H19 119.5 . .
C20 C19 H19 119.5 . .
O8 C20 C19 122.6(8) . .
O8 C20 C21 116.1(8) . .
C19 C20 C21 121.3(9) . .
O7 C21 C16 125.2(7) . .
O7 C21 C20 117.4(8) . .
C16 C21 C20 117.4(7) . .
O8 C22 Cs1 46.0(6) . .
O8 C22 H22A 109.5 . .
Cs1 C22 H22A 121.0 . .
O8 C22 H22B 109.5 . .
Cs1 C22 H22B 128.6 . .
H22A C22 H22B 109.5 . .
O8 C22 H22C 109.5 . .
Cs1 C22 H22C 63.6 . .
H22A C22 H22C 109.5 . .
H22B C22 H22C 109.5 . .
C24 C23 H23A 109.5 . .
C24 C23 H23B 109.5 . .
H23A C23 H23B 109.5 . .
C24 C23 H23C 109.5 . .
H23A C23 H23C 109.5 . .
H23B C23 H23C 109.5 . .
N7 C24 C25 112.8(6) . .
N7 C24 C23 123.6(7) . .
C25 C24 C23 123.5(7) . .
O10 C25 N8 124.6(6) . .
O10 C25 C24 118.7(6) . .
N8 C25 C24 116.7(7) . .
N9 C26 C27 126.3(9) . .
N9 C26 H26 116.8 . .
C27 C26 H26 116.8 . .
C32 C27 C28 119.8(9) . .
C32 C27 C26 123.6(8) . .
C28 C27 C26 116.6(9) . .
C29 C28 C27 120.5(11) . .
C29 C28 H28 119.7 . .
C27 C28 H28 119.7 . .
C30 C29 C28 120.4(10) . .
C30 C29 H29 119.8 . .
C28 C29 H29 119.8 . .
C31 C30 C29 120.2(9) . .
C31 C30 H30 119.9 . .
C29 C30 H30 119.9 . .
O12 C31 C30 125.3(9) . .
O12 C31 C32 114.2(9) . .
C30 C31 C32 120.6(10) . .
O11 C32 C27 124.0(8) . .
O11 C32 C31 117.6(9) . .
C27 C32 C31 118.3(8) . .
O12 C33 H33A 109.5 . .
Cs1 C33 H33A 121.5 . .
O12 C33 H33B 109.5 . .
Cs1 C33 H33B 127.4 . .
H33A C33 H33B 109.5 . .
O12 C33 H33C 109.5 . .
Cs1 C33 H33C 66.4 . .
H33A C33 H33C 109.5 . .
H33B C33 H33C 109.5 . .
O14 C34 O15 125.0(7) . .
O14 C34 C35 118.8(7) . .
O15 C34 C35 116.2(7) . .
C34 C35 H35A 109.5 . .
C34 C35 H35B 109.5 . .
H35A C35 H35B 109.5 . .
C34 C35 H35C 109.5 . .
H35A C35 H35C 109.5 . .
H35B C35 H35C 109.5 . .
O16 C36 H36A 109.5 . .
O16 C36 H36B 109.5 . .
H36A C36 H36B 109.5 . .
O16 C36 H36C 109.5 . .
H36A C36 H36C 109.5 . .
H36B C36 H36C 109.5 . .
O18 C37 O17 120.4(10) . .
O18 C37 C38 128.2(11) . .
O17 C37 C38 111.1(10) . .
C37 C38 H38A 109.5 . .
C37 C38 H38B 109.5 . .
H38A C38 H38B 109.5 . .
C37 C38 H38C 109.5 . .
H38A C38 H38C 109.5 . .
H38B C38 H38C 109.5 . .
O19 C39 H39A 109.5 . .
O19 C39 H39B 109.5 . .
H39A C39 H39B 109.5 . .
O19 C39 H39C 109.5 . .
H39A C39 H39C 109.5 . .
H39B C39 H39C 109.5 . .
O20 C40 H40A 109.5 . .
O20 C40 H40B 109.5 . .
H40A C40 H40B 109.5 . .
O20 C40 H40C 109.5 . .
H40A C40 H40C 109.5 . .
H40B C40 H40C 109.5 . .

loop_
_geom_bond_atom_site_label_1
_geom_bond_atom_site_label_2
_geom_bond_distance
_geom_bond_site_symmetry_2
Cs1 O8 2.949(7) .
Cs1 O4 2.981(6) .
Cs1 O11 2.992(6) .
Cs1 O3 3.021(5) .
Cs1 O12 3.030(8) .
Cs1 O7 3.048(5) .
Cs1 O13 3.203(5) .
Mn1 O9 1.896(5) .
Mn1 O1 1.907(5) .
Mn1 O19 1.945(5) 3_566
Mn1 O19 1.961(5) .
Mn1 O5 2.138(5) .
Mn1 O20 2.364(5) .
Mn1 Mn1 3.038(2) 3_566
Mn2 O10 2.112(5) .
Mn2 O2 2.169(5) .
Mn2 N4 2.174(5) .
Mn2 N1 2.190(5) .
Mn2 O6 2.201(5) .
Mn2 N7 2.274(6) .
Mn3 O13 1.879(5) .
Mn3 O3 1.920(5) .
Mn3 O2 1.990(5) .
Mn3 N3 1.992(6) .
Mn3 O14 2.146(6) .
Mn3 O18 2.225(8) .
Mn4 O13 1.924(5) .
Mn4 O7 1.945(5) .
Mn4 N6 1.985(6) .
Mn4 O6 2.002(5) .
Mn4 O15 2.102(6) .
Mn4 O16 2.202(5) .
Mn4 Mn5 3.061(2) .
Mn5 O17 1.902(8) .
Mn5 O16 1.956(5) .
Mn5 O13 1.963(5) .
Mn5 O11 2.045(6) .
Mn5 N9 2.064(7) .
Mn5 O10 2.127(5) .
O1 N1 1.342(7) .
O2 C3 1.324(8) .
O3 C10 1.306(8) .
O4 C9 1.369(9) .
O4 C11 1.437(9) .
O5 N4 1.348(7) .
O6 C14 1.321(8) .
O7 C21 1.324(9) .
O8 C20 1.359(12) .
O8 C22 1.462(15) .
O9 N7 1.367(7) .
O10 C25 1.294(9) .
O11 C32 1.321(11) .
O12 C31 1.351(13) .
O12 C33 1.448(11) .
O14 C34 1.243(10) .
O15 C34 1.250(9) .
O16 C36 1.375(9) .
O17 C37 1.334(12) .
O18 C37 1.177(12) .
O19 C39 1.415(10) .
O19 Mn1 1.945(5) 3_566
O20 C40 1.492(11) .
N1 C2 1.287(8) .
N2 C3 1.299(9) .
N2 N3 1.414(8) .
N3 C4 1.296(9) .
N4 C13 1.280(9) .
N5 C14 1.286(9) .
N5 N6 1.405(8) .
N6 C15 1.294(9) .
N7 C24 1.300(9) .
N8 C25 1.314(10) .
N8 N9 1.423(9) .
N9 C26 1.296(11) .
C1 C2 1.495(9) .
C1 H1A 0.9800 .
C1 H1B 0.9800 .
C1 H1C 0.9800 .
C2 C3 1.457(9) .
C4 C5 1.436(10) .
C4 H4 0.9500 .
C5 C6 1.411(10) .
C5 C10 1.415(10) .
C6 C7 1.364(11) .
C6 H6 0.9500 .
C7 C8 1.379(12) .
C7 H7 0.9500 .
C8 C9 1.364(10) .
C8 H8 0.9500 .
C9 C10 1.427(10) .
C11 H11A 0.9800 .
C11 H11B 0.9800 .
C11 H11C 0.9800 .
C12 C13 1.497(10) .
C12 H12A 0.9800 .
C12 H12B 0.9800 .
C12 H12C 0.9800 .
C13 C14 1.482(10) .
C15 C16 1.426(11) .
C15 H15 0.9500 .
C16 C21 1.404(11) .
C16 C17 1.417(11) .
C17 C18 1.379(13) .
C17 H17 0.9500 .
C18 C19 1.379(14) .
C18 H18 0.9500 .
C19 C20 1.384(12) .
C19 H19 0.9500 .
C20 C21 1.414(12) .
C22 H22A 0.9800 .
C22 H22B 0.9800 .
C22 H22C 0.9800 .
C23 C24 1.504(11) .
C23 H23A 0.9800 .
C23 H23B 0.9800 .
C23 H23C 0.9800 .
C24 C25 1.482(10) .
C26 C27 1.431(12) .
C26 H26 0.9500 .
C27 C32 1.391(14) .
C27 C28 1.407(14) .
C28 C29 1.384(15) .
C28 H28 0.9500 .
C29 C30 1.381(17) .
C29 H29 0.9500 .
C30 C31 1.374(15) .
C30 H30 0.9500 .
C31 C32 1.439(12) .
C33 H33A 0.9800 .
C33 H33B 0.9800 .
C33 H33C 0.9800 .
C34 C35 1.537(12) .
C35 H35A 0.9800 .
C35 H35B 0.9800 .
C35 H35C 0.9800 .
C36 H36A 0.9800 .
C36 H36B 0.9800 .
C36 H36C 0.9800 .
C37 C38 1.442(14) .
C38 H38A 0.9800 .
C38 H38B 0.9800 .
C38 H38C 0.9800 .
C39 H39A 0.9800 .
C39 H39B 0.9800 .
C39 H39C 0.9800 .
C40 H40A 0.9800 .
C40 H40B 0.9800 .
C40 H40C 0.9800 .
